data_7232564
loop_
_publ_author_name
'Huang, Yuan'
'Yang, Jie'
'Li, Zi-jian'
'Qian, Kun'
'Sao, Feng'

_publ_section_title
;
 High-temperature ferroelastic phase transition in a perovskite-like
 complex: [Et4N]2[PbBr3]2
;
_journal_issue 18
_journal_name_full 'RSC Advances'
_journal_page_first 10364
_journal_paper_doi 10.1039/C9RA00804G
_journal_volume 9
_journal_year 2019
_chemical_formula_sum 'C8 H20 Br3 N Pb'
_chemical_formula_weight 577.17
_space_group_crystal_system hexagonal
_space_group_IT_number 194
_space_group_name_Hall '-P 6c 2c'
_space_group_name_H-M_alt 'P 63/m m c'
_symmetry_space_group_name_Hall '-P 6c 2c'
_symmetry_space_group_name_H-M 'P 63/m m c'
_atom_sites_solution_hydrogens geom
_audit_creation_method SHELXL-2016/6
_audit_update_record
;
2018-12-08 deposited with the CCDC.    2019-03-26 downloaded from the CCDC.
;
_cell_angle_alpha 90
_cell_angle_beta 90
_cell_angle_gamma 120
_cell_formula_units_Z 2
_cell_length_a 10.5952(6)
_cell_length_b 10.5952(6)
_cell_length_c 7.9539(6)
_cell_measurement_reflns_used 548
_cell_measurement_temperature 393(2)
_cell_measurement_theta_max 53.2600
_cell_measurement_theta_min 7.3600
_cell_volume 773.27(9)
_computing_cell_refinement 'Bruker FRAMBO'
_computing_data_collection 'Bruker FRAMBO'
_computing_data_reduction 'Bruker SAINT'
_computing_molecular_graphics 'Bruker SHELXTL'
_computing_publication_material 'Bruker SHELXTL'
_computing_structure_refinement 'SHELXL-2016/6 (Sheldrick, 2016)'
_computing_structure_solution 'Bruker SHELXTL'
_diffrn_ambient_temperature 393(2)
_diffrn_measured_fraction_theta_full 0.997
_diffrn_measured_fraction_theta_max 0.988
_diffrn_measurement_device_type 'multiwire proportional'
_diffrn_measurement_method 'phi and omega scans'
_diffrn_radiation_type CuK\a
_diffrn_radiation_wavelength 1.54178
_diffrn_reflns_av_R_equivalents 0.0948
_diffrn_reflns_av_unetI/netI 0.0417
_diffrn_reflns_Laue_measured_fraction_full 0.997
_diffrn_reflns_Laue_measured_fraction_max 0.988
_diffrn_reflns_limit_h_max 12
_diffrn_reflns_limit_h_min -8
_diffrn_reflns_limit_k_max 12
_diffrn_reflns_limit_k_min -12
_diffrn_reflns_limit_l_max 5
_diffrn_reflns_limit_l_min -9
_diffrn_reflns_number 2149
_diffrn_reflns_point_group_measured_fraction_full 0.997
_diffrn_reflns_point_group_measured_fraction_max 0.988
_diffrn_reflns_theta_full 67.679
_diffrn_reflns_theta_max 72.044
_diffrn_reflns_theta_min 4.819
_diffrn_source 'sealed tube'
_exptl_absorpt_coefficient_mu 30.030
_exptl_absorpt_correction_T_max 1.00000
_exptl_absorpt_correction_T_min 0.04127
_exptl_absorpt_correction_type multi-scan
_exptl_crystal_colour colourless
_exptl_crystal_density_diffrn 2.479
_exptl_crystal_description strip
_exptl_crystal_F_000 524
_exptl_crystal_size_max 0.15
_exptl_crystal_size_mid 0.12
_exptl_crystal_size_min 0.06
_refine_diff_density_max 1.589
_refine_diff_density_min -0.785
_refine_diff_density_rms 0.192
_refine_ls_extinction_coef 0.0009(3)
_refine_ls_extinction_expression Fc^*^=kFc[1+0.001xFc^2^\l^3^/sin(2\q)]^-1/4^
_refine_ls_extinction_method 'SHELXL-2016/6 (Sheldrick 2016)'
_refine_ls_goodness_of_fit_ref 1.089
_refine_ls_hydrogen_treatment constr
_refine_ls_matrix_type full
_refine_ls_number_parameters 89
_refine_ls_number_reflns 316
_refine_ls_number_restraints 129
_refine_ls_restrained_S_all 1.180
_refine_ls_R_factor_all 0.0826
_refine_ls_R_factor_gt 0.0684
_refine_ls_shift/su_max 0.000
_refine_ls_shift/su_mean 0.000
_refine_ls_structure_factor_coef Fsqd
_refine_ls_weighting_details 'w=1/[\s^2^(Fo^2^)+20.0000P] where P=(Fo^2^+2Fc^2^)/3'
_refine_ls_weighting_scheme calc
_refine_ls_wR_factor_gt 0.1252
_refine_ls_wR_factor_ref 0.1358
_reflns_Friedel_coverage 0.000
_reflns_number_gt 224
_reflns_number_total 316
_reflns_threshold_expression 'I > 2\s(I)'
_cod_data_source_file c9ra00804g2.cif
_cod_data_source_block x
_cod_original_cell_volume 773.27(11)
_cod_database_code 7232564
_shelx_shelxl_version_number 2016/6
_shelx_space_group_comment
;
The symmetry employed for this shelxl refinement is uniquely defined
by the following loop, which should always be used as a source of
symmetry information in preference to the above space-group names.
They are only intended as comments.
;

loop_
_space_group_symop_operation_xyz
'x, y, z'
'-y, x-y, z'
'-x+y, -x, z'
'-x, -y, z+1/2'
'y, -x+y, z+1/2'
'x-y, x, z+1/2'
'y, x, -z'
'x-y, -y, -z'
'-x, -x+y, -z'
'-y, -x, -z+1/2'
'-x+y, y, -z+1/2'
'x, x-y, -z+1/2'
'-x, -y, -z'
'y, -x+y, -z'
'x-y, x, -z'
'x, y, -z-1/2'
'-y, x-y, -z-1/2'
'-x+y, -x, -z-1/2'
'-y, -x, z'
'-x+y, y, z'
'x, x-y, z'
'y, x, z-1/2'
'x-y, -y, z-1/2'
'-x, -x+y, z-1/2'

loop_
_atom_site_label
_atom_site_type_symbol
_atom_site_fract_x
_atom_site_fract_y
_atom_site_fract_z
_atom_site_U_iso_or_equiv
_atom_site_adp_type
_atom_site_occupancy
_atom_site_site_symmetry_order
_atom_site_calc_flag
_atom_site_refinement_flags_posn
_atom_site_refinement_flags_adp
_atom_site_refinement_flags_occupancy
_atom_site_disorder_assembly
_atom_site_disorder_group
Pb1 Pb 0.000000 0.000000 1.500000 0.0968(13) Uani 1 12 d S T P . .
Br1 Br 0.1246(3) 0.2491(6) 1.250000 0.198(3) Uani 1 4 d S T P . .
N1 N 0.354(9) 0.718(9) 0.855(8) 0.16(3) Uani 0.0833 1 d D U P A -1
C1 C 0.245(9) 0.605(11) 0.741(10) 0.16(3) Uani 0.0833 1 d D U P A -1
H1A H 0.149728 0.553388 0.792375 0.190 Uiso 0.0833 1 calc R U P A -1
H1B H 0.275063 0.535912 0.707170 0.190 Uiso 0.0833 1 calc R U P A -1
C2 C 0.247(12) 0.698(16) 0.590(12) 0.15(4) Uani 0.0833 1 d D U P A -1
H2A H 0.179623 0.636065 0.505698 0.229 Uiso 0.0833 1 calc R U P A -1
H2B H 0.219123 0.767179 0.627204 0.229 Uiso 0.0833 1 calc R U P A -1
H2C H 0.343318 0.749862 0.542773 0.229 Uiso 0.0833 1 calc R U P A -1
C3 C 0.335(15) 0.849(12) 0.858(17) 0.16(3) Uani 0.0833 1 d D U P A -1
H3A H 0.254361 0.833094 0.929001 0.195 Uiso 0.0833 1 calc R U P A -1
H3B H 0.321865 0.875957 0.746216 0.195 Uiso 0.0833 1 calc R U P A -1
C4 C 0.484(17) 0.964(11) 0.935(17) 0.16(4) Uani 0.0833 1 d D U P A -1
H4A H 0.486319 1.055455 0.944031 0.242 Uiso 0.0833 1 calc R U P A -1
H4B H 0.494600 0.932355 1.044164 0.242 Uiso 0.0833 1 calc R U P A -1
H4C H 0.561440 0.974797 0.863177 0.242 Uiso 0.0833 1 calc R U P A -1
C5 C 0.505(9) 0.762(10) 0.796(11) 0.17(3) Uani 0.0833 1 d D U P A -1
H5A H 0.578030 0.846902 0.855114 0.200 Uiso 0.0833 1 calc R U P A -1
H5B H 0.515295 0.780076 0.675614 0.200 Uiso 0.0833 1 calc R U P A -1
C6 C 0.510(11) 0.623(13) 0.843(19) 0.16(4) Uani 0.0833 1 d D U P A -1
H6A H 0.603151 0.634970 0.811565 0.244 Uiso 0.0833 1 calc R U P A -1
H6B H 0.496420 0.606546 0.961839 0.244 Uiso 0.0833 1 calc R U P A -1
H6C H 0.434355 0.540433 0.784254 0.244 Uiso 0.0833 1 calc R U P A -1
C7 C 0.335(12) 0.658(14) 1.030(8) 0.17(3) Uani 0.0833 1 d D U P A -1
H7A H 0.387532 0.734117 1.111897 0.209 Uiso 0.0833 1 calc R U P A -1
H7B H 0.366424 0.586090 1.037810 0.209 Uiso 0.0833 1 calc R U P A -1
C8 C 0.168(12) 0.586(18) 1.053(13) 0.18(4) Uani 0.0833 1 d D U P A -1
H8A H 0.140832 0.542724 1.162104 0.269 Uiso 0.0833 1 calc R U P A -1
H8B H 0.140112 0.659453 1.041610 0.269 Uiso 0.0833 1 calc R U P A -1
H8C H 0.119211 0.512871 0.968246 0.269 Uiso 0.0833 1 calc R U P A -1

loop_
_atom_site_aniso_label
_atom_site_aniso_U_11
_atom_site_aniso_U_22
_atom_site_aniso_U_33
_atom_site_aniso_U_23
_atom_site_aniso_U_13
_atom_site_aniso_U_12
Pb1 0.0940(14) 0.0940(14) 0.102(2) 0.000 0.000 0.0470(7)
Br1 0.258(7) 0.087(3) 0.193(6) 0.000 0.000 0.0437(16)
N1 0.16(3) 0.17(3) 0.17(3) 0.007(13) -0.001(13) 0.08(2)
C1 0.16(3) 0.16(3) 0.16(3) 0.001(11) 0.001(11) 0.082(18)
C2 0.15(4) 0.15(4) 0.16(4) -0.01(2) 0.01(2) 0.08(2)
C3 0.16(3) 0.16(3) 0.16(3) 0.002(11) -0.001(11) 0.082(18)
C4 0.16(4) 0.16(4) 0.16(4) 0.00(2) 0.00(2) 0.08(2)
C5 0.17(3) 0.17(3) 0.17(3) 0.001(11) 0.001(11) 0.083(18)
C6 0.16(4) 0.16(4) 0.16(4) 0.00(2) 0.00(2) 0.08(2)
C7 0.17(3) 0.17(3) 0.17(3) 0.002(11) 0.000(11) 0.086(18)
C8 0.18(4) 0.18(4) 0.18(4) 0.00(2) 0.01(2) 0.09(2)

loop_
_atom_type_symbol
_atom_type_description
_atom_type_scat_dispersion_real
_atom_type_scat_dispersion_imag
_atom_type_scat_source
C C 0.0181 0.0091 'International Tables Vol C Tables 4.2.6.8 and 6.1.1.4'
H H 0.0000 0.0000 'International Tables Vol C Tables 4.2.6.8 and 6.1.1.4'
N N 0.0311 0.0180 'International Tables Vol C Tables 4.2.6.8 and 6.1.1.4'
Br Br -0.6763 1.2805 'International Tables Vol C Tables 4.2.6.8 and 6.1.1.4'
Pb Pb -4.0753 8.5060 'International Tables Vol C Tables 4.2.6.8 and 6.1.1.4'

loop_
_geom_angle_atom_site_label_1
_geom_angle_atom_site_label_2
_geom_angle_atom_site_label_3
_geom_angle
_geom_angle_site_symmetry_1
_geom_angle_site_symmetry_3
Br1 Pb1 Br1 180.0 14_558 2
Br1 Pb1 Br1 81.59(10) 14_558 15_558
Br1 Pb1 Br1 98.41(10) 2 15_558
Br1 Pb1 Br1 98.41(10) 14_558 3
Br1 Pb1 Br1 81.59(10) 2 3
Br1 Pb1 Br1 180.0 15_558 3
Br1 Pb1 Br1 81.59(10) 14_558 13_558
Br1 Pb1 Br1 98.41(10) 2 13_558
Br1 Pb1 Br1 81.59(10) 15_558 13_558
Br1 Pb1 Br1 98.41(10) 3 13_558
Br1 Pb1 Br1 98.41(10) 14_558 .
Br1 Pb1 Br1 81.59(10) 2 .
Br1 Pb1 Br1 98.41(10) 15_558 .
Br1 Pb1 Br1 81.59(10) 3 .
Br1 Pb1 Br1 180.0 13_558 .
Pb1 Br1 Pb1 82.04(13) 4_554 .
C1 N1 C3 110.6(18) . .
C1 N1 C5 109.5(18) . .
C3 N1 C5 109.3(18) . .
C1 N1 C7 109.9(19) . .
C3 N1 C7 109.1(18) . .
C5 N1 C7 108.4(18) . .
N1 C1 C2 101.8(16) . .
N1 C1 H1A 111.4 . .
C2 C1 H1A 111.4 . .
N1 C1 H1B 111.4 . .
C2 C1 H1B 111.4 . .
H1A C1 H1B 109.3 . .
C1 C2 H2A 109.5 . .
C1 C2 H2B 109.5 . .
H2A C2 H2B 109.5 . .
C1 C2 H2C 109.5 . .
H2A C2 H2C 109.5 . .
H2B C2 H2C 109.5 . .
N1 C3 C4 100.9(16) . .
N1 C3 H3A 111.6 . .
C4 C3 H3A 111.6 . .
N1 C3 H3B 111.6 . .
C4 C3 H3B 111.6 . .
H3A C3 H3B 109.4 . .
C3 C4 H4A 109.5 . .
C3 C4 H4B 109.5 . .
H4A C4 H4B 109.5 . .
C3 C4 H4C 109.5 . .
H4A C4 H4C 109.5 . .
H4B C4 H4C 109.5 . .
N1 C5 C6 99.9(16) . .
N1 C5 H5A 111.8 . .
C6 C5 H5A 111.8 . .
N1 C5 H5B 111.8 . .
C6 C5 H5B 111.8 . .
H5A C5 H5B 109.5 . .
C5 C6 H6A 109.5 . .
C5 C6 H6B 109.5 . .
H6A C6 H6B 109.5 . .
C5 C6 H6C 109.5 . .
H6A C6 H6C 109.5 . .
H6B C6 H6C 109.5 . .
N1 C7 C8 100.9(17) . .
N1 C7 H7A 111.6 . .
C8 C7 H7A 111.6 . .
N1 C7 H7B 111.6 . .
C8 C7 H7B 111.6 . .
H7A C7 H7B 109.4 . .
C7 C8 H8A 109.5 . .
C7 C8 H8B 109.5 . .
H8A C8 H8B 109.5 . .
C7 C8 H8C 109.5 . .
H8A C8 H8C 109.5 . .
H8B C8 H8C 109.5 . .

loop_
_geom_bond_atom_site_label_1
_geom_bond_atom_site_label_2
_geom_bond_distance
_geom_bond_site_symmetry_2
Pb1 Br1 3.030(4) 14_558
Pb1 Br1 3.030(4) 2
Pb1 Br1 3.030(4) 15_558
Pb1 Br1 3.030(4) 3
Pb1 Br1 3.030(4) 13_558
Pb1 Br1 3.030(4) .
N1 C1 1.48(2) .
N1 C3 1.49(2) .
N1 C5 1.50(2) .
N1 C7 1.50(2) .
C1 C2 1.549(12) .
C1 H1A 0.9700 .
C1 H1B 0.9700 .
C2 H2A 0.9600 .
C2 H2B 0.9600 .
C2 H2C 0.9600 .
C3 C4 1.551(12) .
C3 H3A 0.9700 .
C3 H3B 0.9700 .
C4 H4A 0.9600 .
C4 H4B 0.9600 .
C4 H4C 0.9600 .
C5 C6 1.550(12) .
C5 H5A 0.9700 .
C5 H5B 0.9700 .
C6 H6A 0.9600 .
C6 H6B 0.9600 .
C6 H6C 0.9600 .
C7 C8 1.549(12) .
C7 H7A 0.9700 .
C7 H7B 0.9700 .
C8 H8A 0.9600 .
C8 H8B 0.9600 .
C8 H8C 0.9600 .
